data_2310534
loop_
_publ_author_name
'Brown, B.E.'
'Beerntsen, D.J.'

_publ_section_title
;
 Layer structure polytypism among niobium and tantalum selenides
;
_journal_name_full 'Acta Crystallographica (1,1948-23,1967)'
_journal_page_first 31
_journal_page_last 36
_journal_volume 18
_journal_year 1965
_chemical_formula_sum 'Nb Se2'
_space_group_IT_number 187
_symmetry_space_group_name_Hall 'P -6 2'
_symmetry_space_group_name_H-M 'P -6 m 2'
_cell_angle_alpha 90
_cell_angle_beta 90
_cell_angle_gamma 120
_cell_formula_units_Z 4
_cell_length_a 3.44
_cell_length_b 3.44
_cell_length_c 25.24
_cell_volume 258.665
_citation_journal_id_ASTM ACCRA9
_cod_data_source_file Brown_ACCRA9_1965_1856.cif
_cod_data_source_block Nb1Se2
_cod_original_cell_volume 258.6645
_cod_original_formula_sum 'Nb1 Se2'
_cod_database_code 2310534

loop_
_symmetry_equiv_pos_as_xyz
x,y,z
-x+y,-x,-z
-y,x-y,z
x,y,-z
-x+y,-x,z
-y,x-y,-z
-y,-x,-z
-x+y,y,z
x,x-y,-z
-y,-x,z
-x+y,y,-z
x,x-y,z

loop_
_atom_site_label
_atom_site_type_symbol
_atom_site_fract_x
_atom_site_fract_y
_atom_site_fract_z
_atom_site_occupancy
_atom_site_U_iso_or_equiv
Nb3 Nb 0 0 0.25 1 0.0
Se4 Se 0 0 0.432 1 0.0
Se2 Se 0.6667 0.3333 0.185 1 0.0
Nb2 Nb 0.3333 0.6667 0.5 1 0.0
Nb1 Nb 0 0 0 1 0.0
Se3 Se 0.6667 0.3333 0.318 1 0.0
Se1 Se 0.3333 0.6667 0.066 1 0.0
